data_4333303
loop_
_publ_author_name
'Lee, Jai Young'
'Lee, So Young'
'Seo, Joobeom'
'Park, Chul Soon'
'Go, Jung Nam'
'Sim, Wonbo'
'Lee, Shim Sung'

_publ_section_title
;
 Calix[4]bis(thiacrown): assembly of an endocyclic disilver(I) complex and
 exocyclic 3D copper(I) coordination polymers.
;
_journal_issue 16
_journal_name_full 'Inorganic chemistry'
_journal_page_first 6221
_journal_page_last 6223
_journal_paper_doi 10.1021/ic7005875
_journal_volume 46
_journal_year 2007
_chemical_formula_sum 'C22 H26 Cu I O3 S2'
_chemical_formula_weight 592.99
_chemical_name_systematic
; 
 ? 
;
_space_group_IT_number 15
_symmetry_cell_setting monoclinic
_symmetry_space_group_name_Hall '-C 2yc'
_symmetry_space_group_name_H-M 'C 1 2/c 1'
_atom_sites_solution_hydrogens geom
_atom_sites_solution_primary direct
_atom_sites_solution_secondary difmap
_audit_creation_method SHELXL
_cell_angle_alpha 90.00
_cell_angle_beta 99.944(2)
_cell_angle_gamma 90.00
_cell_formula_units_Z 8
_cell_length_a 11.1221(12)
_cell_length_b 16.8710(17)
_cell_length_c 24.762(3)
_cell_measurement_reflns_used 2484
_cell_measurement_temperature 173(2)
_cell_measurement_theta_max 28.26
_cell_measurement_theta_min 2.48
_cell_volume 4576.6(9)
_computing_cell_refinement 'Bruker SMART'
_computing_data_collection 'Bruker SMART'
_computing_data_reduction 'Bruker SAINT'
_computing_molecular_graphics 'Bruker SHELXTL'
_computing_publication_material 'Bruker SHELXTL'
_computing_structure_refinement 'Bruker SHELXTL'
_computing_structure_solution 'Bruker SHELXTL'
_diffrn_ambient_temperature 173(2)
_diffrn_measured_fraction_theta_full 0.931
_diffrn_measured_fraction_theta_max 0.931
_diffrn_measurement_device_type 'CCD area detector'
_diffrn_measurement_method 'phi and omega scans'
_diffrn_radiation_monochromator graphite
_diffrn_radiation_source 'fine-focus sealed tube'
_diffrn_radiation_type MoK\a
_diffrn_radiation_wavelength 0.71073
_diffrn_reflns_av_R_equivalents 0.1075
_diffrn_reflns_av_sigmaI/netI 0.1520
_diffrn_reflns_limit_h_max 13
_diffrn_reflns_limit_h_min -14
_diffrn_reflns_limit_k_max 18
_diffrn_reflns_limit_k_min -22
_diffrn_reflns_limit_l_max 26
_diffrn_reflns_limit_l_min -32
_diffrn_reflns_number 14180
_diffrn_reflns_theta_full 28.33
_diffrn_reflns_theta_max 28.33
_diffrn_reflns_theta_min 2.22
_exptl_absorpt_coefficient_mu 2.507
_exptl_absorpt_correction_type 'empirical SADABS'
_exptl_absorpt_process_details
; 
 Ratio of minimum to maximum apparent transmission:  0.633552 
;
_exptl_crystal_colour colorless
_exptl_crystal_density_diffrn 1.721
_exptl_crystal_density_meas 0
_exptl_crystal_density_method 'not measured'
_exptl_crystal_description block
_exptl_crystal_F_000 2368
_exptl_crystal_size_max 0.20
_exptl_crystal_size_mid 0.10
_exptl_crystal_size_min 0.05
_refine_diff_density_max 1.121
_refine_diff_density_min -1.018
_refine_diff_density_rms 0.143
_refine_ls_extinction_method none
_refine_ls_goodness_of_fit_ref 0.950
_refine_ls_hydrogen_treatment constr
_refine_ls_matrix_type full
_refine_ls_number_parameters 263
_refine_ls_number_reflns 5318
_refine_ls_number_restraints 0
_refine_ls_restrained_S_all 0.950
_refine_ls_R_factor_all 0.1377
_refine_ls_R_factor_gt 0.0577
_refine_ls_shift/su_max 0.001
_refine_ls_shift/su_mean 0.000
_refine_ls_structure_factor_coef Fsqd
_refine_ls_weighting_details 'calc w=1/[\s^2^(Fo^2^)+(0.0228P)^2^+0.0000P] where P=(Fo^2^+2Fc^2^)/3'
_refine_ls_weighting_scheme calc
_refine_ls_wR_factor_gt 0.0857
_refine_ls_wR_factor_ref 0.1010
_reflns_number_gt 2877
_reflns_number_total 5318
_reflns_threshold_expression >2sigma(I)
_cod_data_source_file ic7005875sup2.cif
_cod_data_source_block sad
_cod_depositor_comments
;
The following automatic conversions were performed:

'_symmetry_cell_setting' value 'Monoclinic' changed to 'monoclinic'
according to /home/saulius/struct/CIF-dictionaries/cif_core.dic
dictionary named 'cif_core.dic' version 2.4.2 from 2011-04-26.

Automatic conversion script
Id: cif_fix_values 1891 2012-01-12 08:04:46Z andrius 

 Adding full bibliography for 4333302--4333304.cif.
;
_cod_original_cell_volume 4576.6(8)
_cod_original_sg_symbol_H-M C2/c
_cod_database_code 4333303

loop_
_symmetry_equiv_pos_as_xyz
'x, y, z'
'-x, y, -z+1/2'
'x+1/2, y+1/2, z'
'-x+1/2, y+1/2, -z+1/2'
'-x, -y, -z'
'x, -y, z-1/2'
'-x+1/2, -y+1/2, -z'
'x+1/2, -y+1/2, z-1/2'

loop_
_atom_site_label
_atom_site_type_symbol
_atom_site_fract_x
_atom_site_fract_y
_atom_site_fract_z
_atom_site_U_iso_or_equiv
_atom_site_adp_type
_atom_site_occupancy
_atom_site_symmetry_multiplicity
_atom_site_calc_flag
_atom_site_refinement_flags
Cu1 Cu 1.20078(7) 0.31980(4) 0.01072(3) 0.0290(2) Uani 1 1 d .
I1 I 1.10186(4) 0.18411(2) 0.036048(18) 0.02891(13) Uani 1 1 d .
S1 S 0.70248(14) 0.64281(9) -0.09982(6) 0.0274(4) Uani 1 1 d .
S2 S 1.04058(14) 0.40042(9) -0.02530(7) 0.0266(4) Uani 1 1 d .
O1 O 0.9099(4) 0.4437(2) -0.32062(16) 0.0258(10) Uani 1 1 d .
O2 O 0.8576(3) 0.6049(2) -0.23136(15) 0.0245(10) Uani 1 1 d .
O3 O 0.7589(3) 0.4534(2) -0.06814(16) 0.0264(10) Uani 1 1 d .
C1 C 0.8443(5) 0.4182(4) -0.2812(3) 0.0264(15) Uani 1 1 d .
C2 C 0.8857(6) 0.3571(4) -0.2455(3) 0.0359(18) Uani 1 1 d .
C3 C 0.8186(7) 0.3378(4) -0.2042(3) 0.043(2) Uani 1 1 d .
H3A H 0.8434 0.2957 -0.1807 0.051 Uiso 1 1 calc R
C4 C 0.7172(7) 0.3805(4) -0.1983(3) 0.045(2) Uani 1 1 d .
H4A H 0.6752 0.3683 -0.1700 0.054 Uiso 1 1 calc R
C5 C 0.6768(6) 0.4413(4) -0.2337(3) 0.0384(19) Uani 1 1 d .
H5A H 0.6069 0.4693 -0.2295 0.046 Uiso 1 1 calc R
C6 C 0.7397(5) 0.4616(4) -0.2762(3) 0.0299(16) Uani 1 1 d .
C7 C 0.6886(5) 0.5245(4) -0.3168(3) 0.0340(17) Uani 1 1 d .
H7A H 0.6165 0.5462 -0.3050 0.041 Uiso 1 1 calc R
H7B H 0.6616 0.4987 -0.3518 0.041 Uiso 1 1 calc R
C8 C 0.7695(5) 0.5935(4) -0.3266(3) 0.0279(16) Uani 1 1 d .
C9 C 0.7645(6) 0.6223(4) -0.3802(3) 0.0361(18) Uani 1 1 d .
H9A H 0.7109 0.5991 -0.4088 0.043 Uiso 1 1 calc R
C10 C 0.8374(6) 0.6846(4) -0.3913(3) 0.0376(17) Uani 1 1 d .
H10A H 0.8337 0.7027 -0.4270 0.045 Uiso 1 1 calc R
C11 C 0.9151(6) 0.7192(4) -0.3490(3) 0.0337(17) Uani 1 1 d .
H11A H 0.9657 0.7600 -0.3567 0.040 Uiso 1 1 calc R
C12 C 0.9209(5) 0.6957(3) -0.2954(2) 0.0230(14) Uani 1 1 d .
C13 C 0.8466(5) 0.6326(4) -0.2856(2) 0.0240(15) Uani 1 1 d .
C14 C 0.7733(6) 0.6393(4) -0.2005(2) 0.0312(16) Uani 1 1 d .
H14A H 0.6904 0.6236 -0.2157 0.037 Uiso 1 1 calc R
H14B H 0.7784 0.6967 -0.2012 0.037 Uiso 1 1 calc R
C15 C 0.8093(5) 0.6084(4) -0.1423(2) 0.0284(15) Uani 1 1 d .
H15A H 0.8908 0.6267 -0.1271 0.034 Uiso 1 1 calc R
H15B H 0.8103 0.5509 -0.1427 0.034 Uiso 1 1 calc R
C16 C 0.6093(5) 0.5554(4) -0.0958(3) 0.0328(17) Uani 1 1 d .
H16A H 0.5304 0.5727 -0.0885 0.039 Uiso 1 1 calc R
H16B H 0.5955 0.5301 -0.1315 0.039 Uiso 1 1 calc R
C17 C 0.6574(5) 0.4944(3) -0.0542(3) 0.0317(17) Uani 1 1 d .
H17A H 0.6814 0.5198 -0.0188 0.038 Uiso 1 1 calc R
H17B H 0.5932 0.4567 -0.0509 0.038 Uiso 1 1 calc R
C18 C 0.7901(5) 0.3879(4) -0.0325(3) 0.0335(17) Uani 1 1 d .
H18A H 0.7216 0.3516 -0.0360 0.040 Uiso 1 1 calc R
H18B H 0.8075 0.4064 0.0051 0.040 Uiso 1 1 calc R
C19 C 0.9012(5) 0.3447(3) -0.0463(3) 0.0297(16) Uani 1 1 d .
H19A H 0.8897 0.3356 -0.0856 0.036 Uiso 1 1 calc R
H19B H 0.9086 0.2936 -0.0282 0.036 Uiso 1 1 calc R
C20 C 1.0547(6) 0.4493(3) -0.0889(2) 0.0304(16) Uani 1 1 d .
H20A H 0.9748 0.4683 -0.1059 0.036 Uiso 1 1 calc R
H20B H 1.1071 0.4952 -0.0806 0.036 Uiso 1 1 calc R
C21 C 1.0000 0.3099(5) -0.2500 0.041(3) Uani 1 2 d S
H21A H 1.0182 0.2759 -0.2181 0.050 Uiso 0.50 1 calc PR
H21B H 0.9818 0.2759 -0.2819 0.050 Uiso 0.50 1 calc PR
C22 C 1.0000 0.7399(5) -0.2500 0.034(2) Uani 1 2 d S
H22A H 1.0531 0.7741 -0.2668 0.041 Uiso 0.50 1 calc PR
H22B H 0.9469 0.7741 -0.2332 0.041 Uiso 0.50 1 calc PR
C23 C 0.8948(6) 0.3987(4) -0.3703(2) 0.0321(17) Uani 1 1 d .
H23A H 0.8091 0.3873 -0.3832 0.039 Uiso 1 1 calc R
H23B H 0.9390 0.3490 -0.3646 0.039 Uiso 1 1 calc R

loop_
_atom_site_aniso_label
_atom_site_aniso_U_11
_atom_site_aniso_U_22
_atom_site_aniso_U_33
_atom_site_aniso_U_23
_atom_site_aniso_U_13
_atom_site_aniso_U_12
Cu1 0.0301(4) 0.0308(4) 0.0281(4) -0.0002(4) 0.0104(3) -0.0007(4)
I1 0.0294(2) 0.0277(2) 0.0335(3) 0.0043(2) 0.01624(18) -0.0005(2)
S1 0.0284(9) 0.0332(10) 0.0216(9) 0.0002(8) 0.0065(7) 0.0011(8)
S2 0.0288(9) 0.0288(9) 0.0232(9) -0.0017(8) 0.0073(7) -0.0017(7)
O1 0.033(2) 0.024(2) 0.021(2) -0.007(2) 0.008(2) -0.009(2)
O2 0.027(2) 0.033(2) 0.014(2) 0.004(2) 0.0058(19) 0.006(2)
O3 0.026(2) 0.031(3) 0.024(2) 0.005(2) 0.0092(19) 0.001(2)
C1 0.028(3) 0.029(4) 0.021(4) -0.009(3) 0.002(3) -0.017(3)
C2 0.051(5) 0.029(4) 0.028(4) 0.000(3) 0.010(4) -0.015(4)
C3 0.075(6) 0.030(4) 0.022(4) -0.002(3) 0.006(4) -0.028(4)
C4 0.054(5) 0.052(5) 0.032(5) -0.011(4) 0.017(4) -0.034(4)
C5 0.036(4) 0.050(5) 0.030(4) -0.011(4) 0.008(3) -0.023(4)
C6 0.027(4) 0.034(4) 0.028(4) -0.009(3) 0.003(3) -0.016(3)
C7 0.021(3) 0.054(5) 0.024(4) -0.010(4) -0.003(3) -0.007(3)
C8 0.021(3) 0.039(4) 0.024(4) 0.000(3) 0.004(3) 0.009(3)
C9 0.035(4) 0.053(5) 0.019(4) -0.005(4) 0.000(3) 0.020(4)
C10 0.043(4) 0.045(4) 0.027(4) 0.004(4) 0.012(3) 0.016(4)
C11 0.049(4) 0.031(4) 0.023(4) -0.001(3) 0.013(4) 0.006(3)
C12 0.029(3) 0.019(4) 0.022(3) -0.003(3) 0.009(3) 0.007(3)
C13 0.023(3) 0.030(4) 0.019(4) 0.000(3) 0.002(3) 0.011(3)
C14 0.033(4) 0.048(4) 0.013(3) 0.000(3) 0.004(3) 0.005(3)
C15 0.024(3) 0.040(4) 0.022(4) 0.002(3) 0.005(3) 0.001(3)
C16 0.013(3) 0.046(4) 0.039(4) -0.007(4) 0.004(3) -0.004(3)
C17 0.026(3) 0.029(4) 0.045(5) 0.001(3) 0.016(3) -0.005(3)
C18 0.029(4) 0.033(4) 0.040(4) 0.009(3) 0.010(3) -0.005(3)
C19 0.036(4) 0.025(4) 0.029(4) 0.000(3) 0.009(3) -0.001(3)
C20 0.037(4) 0.023(4) 0.033(4) 0.001(3) 0.010(3) 0.000(3)
C21 0.071(7) 0.022(5) 0.030(6) 0.000 0.004(5) 0.000
C22 0.044(6) 0.029(6) 0.031(6) 0.000 0.013(5) 0.000
C23 0.039(4) 0.033(4) 0.023(4) -0.004(3) 0.002(3) -0.009(3)

loop_
_atom_type_symbol
_atom_type_description
_atom_type_scat_dispersion_real
_atom_type_scat_dispersion_imag
_atom_type_scat_source
C C 0.0033 0.0016 'International Tables Vol C Tables 4.2.6.8 and 6.1.1.4'
H H 0.0000 0.0000 'International Tables Vol C Tables 4.2.6.8 and 6.1.1.4'
O O 0.0106 0.0060 'International Tables Vol C Tables 4.2.6.8 and 6.1.1.4'
S S 0.1246 0.1234 'International Tables Vol C Tables 4.2.6.8 and 6.1.1.4'
Cu Cu 0.3201 1.2651 'International Tables Vol C Tables 4.2.6.8 and 6.1.1.4'
I I -0.4742 1.8119 'International Tables Vol C Tables 4.2.6.8 and 6.1.1.4'

loop_
_geom_angle_atom_site_label_1
_geom_angle_atom_site_label_2
_geom_angle_atom_site_label_3
_geom_angle
_geom_angle_site_symmetry_1
_geom_angle_site_symmetry_3
S2 Cu1 S1 113.67(6) . 5_765
S2 Cu1 I1 119.35(5) . 7_755
S1 Cu1 I1 97.83(4) 5_765 7_755
S2 Cu1 I1 106.05(5) . .
S1 Cu1 I1 98.60(5) 5_765 .
I1 Cu1 I1 119.23(3) 7_755 .
S2 Cu1 Cu1 139.24(7) . 7_755
S1 Cu1 Cu1 106.41(6) 5_765 7_755
I1 Cu1 Cu1 59.75(2) 7_755 7_755
I1 Cu1 Cu1 59.47(3) . 7_755
Cu1 I1 Cu1 60.77(3) 7_755 .
C15 S1 C16 102.1(3) . .
C15 S1 Cu1 112.8(2) . 5_765
C16 S1 Cu1 109.7(2) . 5_765
C20 S2 C19 100.7(3) . .
C20 S2 Cu1 115.5(2) . .
C19 S2 Cu1 111.9(2) . .
C1 O1 C23 116.4(4) . .
C13 O2 C14 114.6(4) . .
C17 O3 C18 110.4(4) . .
O1 C1 C2 121.5(5) . .
O1 C1 C6 116.6(6) . .
C2 C1 C6 121.7(6) . .
C1 C2 C3 118.4(6) . .
C1 C2 C21 122.3(5) . .
C3 C2 C21 119.3(6) . .
C4 C3 C2 120.6(7) . .
C3 C4 C5 120.6(6) . .
C4 C5 C6 120.7(6) . .
C1 C6 C5 118.0(6) . .
C1 C6 C7 122.4(5) . .
C5 C6 C7 119.5(6) . .
C6 C7 C8 118.8(5) . .
C13 C8 C9 116.6(6) . .
C13 C8 C7 124.1(6) . .
C9 C8 C7 119.2(6) . .
C10 C9 C8 121.4(7) . .
C11 C10 C9 119.0(6) . .
C10 C11 C12 122.3(6) . .
C11 C12 C13 117.2(6) . .
C11 C12 C22 120.3(5) . .
C13 C12 C22 122.4(5) . .
C8 C13 C12 123.3(6) . .
C8 C13 O2 118.9(5) . .
C12 C13 O2 117.6(6) . .
O2 C14 C15 106.1(5) . .
C14 C15 S1 110.4(4) . .
C17 C16 S1 117.3(5) . .
O3 C17 C16 112.0(5) . .
O3 C18 C19 110.7(4) . .
C18 C19 S2 112.0(4) . .
C23 C20 S2 115.1(4) 2_754 .
C2 C21 C2 116.9(7) 2_754 .
C12 C22 C12 120.5(7) 2_754 .
O1 C23 C20 105.9(5) . 2_754

loop_
_geom_bond_atom_site_label_1
_geom_bond_atom_site_label_2
_geom_bond_distance
_geom_bond_site_symmetry_2
Cu1 S2 2.2960(18) .
Cu1 S1 2.3672(19) 5_765
Cu1 I1 2.6536(7) 7_755
Cu1 I1 2.6612(8) .
Cu1 Cu1 2.6885(15) 7_755
I1 Cu1 2.6536(7) 7_755
S1 C15 1.813(5) .
S1 C16 1.816(6) .
S1 Cu1 2.3672(19) 5_765
S2 C20 1.809(6) .
S2 C19 1.810(6) .
O1 C1 1.385(6) .
O1 C23 1.431(7) .
O2 C13 1.408(7) .
O2 C14 1.431(6) .
O3 C17 1.417(6) .
O3 C18 1.419(7) .
C1 C2 1.385(8) .
C1 C6 1.398(8) .
C2 C3 1.403(8) .
C2 C21 1.519(8) .
C3 C4 1.368(9) .
C4 C5 1.375(9) .
C5 C6 1.403(8) .
C6 C7 1.504(9) .
C7 C8 1.516(8) .
C8 C13 1.378(8) .
C8 C9 1.406(8) .
C9 C10 1.384(8) .
C10 C11 1.368(9) .
C11 C12 1.375(8) .
C12 C13 1.395(8) .
C12 C22 1.501(7) .
C14 C15 1.520(8) .
C16 C17 1.489(8) .
C18 C19 1.523(7) .
C20 C23 1.503(7) 2_754
C21 C2 1.519(8) 2_754
C22 C12 1.501(7) 2_754
C23 C20 1.503(7) 2_754
